data_7011232
loop_
_publ_author_name
'Nayan K. Solanki'
'Michael A. Leech'
'Eric J. L. McInnes'
'Frank E. Mabbs'
'Judith A. K. Howard'
'Colin A. Kilner'
'Jeremy M. Rawson'
'Malcolm A. Halcrow'

_publ_section_title
;
 A crystallographic and EPR study of the fluxional Cu(II) ion in
 [CuL2][BF4]2 (L = 2,6-dipyrazol-1-ylpyridine)
;
_journal_issue 7
_journal_name_full 'J. Chem. Soc., Dalton Trans.'
_journal_page_first 1295
_journal_page_last 1301
_journal_paper_doi 10.1039/b109201b
_journal_year 2002
_chemical_formula_moiety '[C22 H18 N10 Zn] 2[B F4]'
_chemical_formula_sum 'C22 H18 B2 F8 N10 Zn'
_chemical_formula_weight 661.45
_chemical_name_systematic
; 
Bis-[2,6-di-(pyrazol-1-yl)pyridine]zinc(II) ditetrafluoroborate 
;
_space_group_IT_number 4
_symmetry_cell_setting monoclinic
_symmetry_space_group_name_Hall 'P 2yb'
_symmetry_space_group_name_H-M 'P 1 21 1'
_atom_sites_solution_hydrogens geom
_atom_sites_solution_primary direct
_atom_sites_solution_secondary difmap
_audit_creation_method SHELXL-97
_cell_angle_alpha 90.00
_cell_angle_beta 96.2969(11)
_cell_angle_gamma 90.00
_cell_formula_units_Z 2
_cell_length_a 8.4863(2)
_cell_length_b 8.5234(2)
_cell_length_c 18.9687(6)
_cell_measurement_reflns_used 11123
_cell_measurement_temperature 250(2)
_cell_measurement_theta_max 27.45
_cell_measurement_theta_min 3.88
_cell_volume 1363.77(6)
_computing_cell_refinement 'DENZO-SMN (Otwinowski & Minor, 1996)'
_computing_data_collection 'COLLECT (Nonius, 1999)'
_computing_data_reduction 'DENZO-SMN (Otwinowski & Minor, 1996)'
_computing_molecular_graphics 'ORTEX (McArdle, 1995)'
_computing_publication_material 'local program'
_computing_structure_refinement 'SHELXL-97 (Sheldrick, 1997)'
_computing_structure_solution 'SHELXS-97 (Sheldrick, 1990)'
_diffrn_ambient_temperature 250(2)
_diffrn_detector_area_resol_mean 9.091
_diffrn_measured_fraction_theta_full 0.973
_diffrn_measured_fraction_theta_max 0.973
_diffrn_measurement_device_type 'Nonius KappaCCD diffractometer'
_diffrn_measurement_method 'Area detector scans'
_diffrn_radiation_monochromator graphite
_diffrn_radiation_source 'fine-focus sealed tube'
_diffrn_radiation_type MoK\a
_diffrn_radiation_wavelength 0.71073
_diffrn_reflns_av_R_equivalents 0.0460
_diffrn_reflns_av_sigmaI/netI 0.0644
_diffrn_reflns_limit_h_max 10
_diffrn_reflns_limit_h_min -11
_diffrn_reflns_limit_k_max 10
_diffrn_reflns_limit_k_min -11
_diffrn_reflns_limit_l_max 24
_diffrn_reflns_limit_l_min -22
_diffrn_reflns_number 11123
_diffrn_reflns_theta_full 27.45
_diffrn_reflns_theta_max 27.45
_diffrn_reflns_theta_min 3.88
_exptl_absorpt_coefficient_mu 0.989
_exptl_absorpt_correction_T_max 0.9162
_exptl_absorpt_correction_T_min 0.8498
_exptl_absorpt_correction_type multi-scan
_exptl_absorpt_process_details
;
Using multiple and symmetry-related data measurements via the program SORTAV
See R.H. Blessing, Acta Cryst (1995), A51, 33-38 
;
_exptl_crystal_colour Colourless
_exptl_crystal_density_diffrn 1.611
_exptl_crystal_density_method 'not measured'
_exptl_crystal_description Prism
_exptl_crystal_F_000 664
_exptl_crystal_size_max 0.17
_exptl_crystal_size_mid 0.09
_exptl_crystal_size_min 0.09
_refine_diff_density_max 0.340
_refine_diff_density_min -0.347
_refine_diff_density_rms 0.059
_refine_ls_abs_structure_details 'Flack H D (1983), Acta Cryst. A39, 876-881'
_refine_ls_abs_structure_Flack 0.015(14)
_refine_ls_extinction_coef 0.051(5)
_refine_ls_extinction_expression Fc^*^=kFc[1+0.001xFc^2^\l^3^/sin(2\q)]^-1/4^
_refine_ls_extinction_method SHELXL
_refine_ls_goodness_of_fit_ref 1.070
_refine_ls_hydrogen_treatment constr
_refine_ls_matrix_type full
_refine_ls_number_parameters 427
_refine_ls_number_reflns 5405
_refine_ls_number_restraints 68
_refine_ls_restrained_S_all 1.119
_refine_ls_R_factor_all 0.0542
_refine_ls_R_factor_gt 0.0461
_refine_ls_shift/su_max 0.000
_refine_ls_shift/su_mean 0.000
_refine_ls_structure_factor_coef Fsqd
_refine_ls_weighting_details 'calc w=1/[\s^2^(Fo^2^)+(0.0447P)^2^+0.5166P] where P=(Fo^2^+2Fc^2^)/3'
_refine_ls_weighting_scheme calc
_refine_ls_wR_factor_gt 0.1121
_refine_ls_wR_factor_ref 0.1174
_reflns_number_gt 4815
_reflns_number_total 5405
_reflns_threshold_expression >2sigma(I)
_cod_data_source_file b109201b.txt
_cod_data_source_block mh49250
_cod_depositor_comments
;
The following automatic conversions were performed:
'_symmetry_cell_setting' value 'Monoclinic' changed to 'monoclinic'
according to '/home/saulius/struct/CIF-dictionaries/cif_core.dic'
dictionary named 'cif_core.dic' version 2.4.1 from 2010-06-29.

Automatic conversion script
Id: cif_fix_enum 1527 2010-12-29 10:47:43Z saulius 
;
_cod_original_sg_symbol_H-M 'P 21'
_cod_database_code 7011232

loop_
_symmetry_equiv_pos_as_xyz
'x, y, z'
'-x, y+1/2, -z'

loop_
_atom_site_label
_atom_site_type_symbol
_atom_site_fract_x
_atom_site_fract_y
_atom_site_fract_z
_atom_site_U_iso_or_equiv
_atom_site_adp_type
_atom_site_occupancy
_atom_site_symmetry_multiplicity
_atom_site_calc_flag
_atom_site_refinement_flags
_atom_site_disorder_assembly
_atom_site_disorder_group
Zn1 Zn 0.26246(5) 0.77787(7) 0.25276(2) 0.04624(16) Uani 1 1 d . . .
N1 N 0.1634(4) 0.9971(4) 0.20803(18) 0.0498(8) Uani 1 1 d . . .
N2 N 0.1568(4) 1.0035(4) 0.13634(17) 0.0458(7) Uani 1 1 d . . .
C1 C 0.0942(5) 1.1274(6) 0.2263(3) 0.0554(10) Uani 1 1 d . . .
H1 H 0.0806 1.1553 0.2732 0.066 Uiso 1 1 calc R . .
C2 C 0.0438(6) 1.2187(6) 0.1665(3) 0.0657(12) Uani 1 1 d . . .
H2 H -0.0074 1.3166 0.1654 0.079 Uiso 1 1 calc R . .
C3 C 0.0853(6) 1.1346(6) 0.1102(3) 0.0601(11) Uani 1 1 d . . .
H3 H 0.0671 1.1632 0.0621 0.072 Uiso 1 1 calc R . .
N3 N 0.2657(3) 0.7576(5) 0.14282(15) 0.0428(7) Uani 1 1 d . . .
C4 C 0.2132(4) 0.8748(5) 0.0999(2) 0.0438(8) Uani 1 1 d . . .
C5 C 0.2154(5) 0.8678(6) 0.0269(2) 0.0536(10) Uani 1 1 d . . .
H5 H 0.1798 0.9523 -0.0025 0.064 Uiso 1 1 calc R . .
C6 C 0.2718(6) 0.7319(6) -0.0008(2) 0.0605(13) Uani 1 1 d . . .
H6 H 0.2747 0.7235 -0.0500 0.073 Uiso 1 1 calc R . .
C7 C 0.3243(5) 0.6073(6) 0.0427(2) 0.0565(10) Uani 1 1 d . . .
H7 H 0.3616 0.5139 0.0241 0.068 Uiso 1 1 calc R . .
C8 C 0.3192(5) 0.6273(5) 0.1146(2) 0.0461(8) Uani 1 1 d . . .
N4 N 0.3688(4) 0.5118(4) 0.16536(19) 0.0495(8) Uani 1 1 d . . .
N5 N 0.3509(4) 0.5424(4) 0.23467(19) 0.0514(8) Uani 1 1 d . . .
C9 C 0.4335(6) 0.3697(6) 0.1573(3) 0.0656(12) Uani 1 1 d . . .
H9 H 0.4583 0.3245 0.1146 0.079 Uiso 1 1 calc R . .
C10 C 0.4560(6) 0.3033(6) 0.2238(3) 0.0697(13) Uani 1 1 d . . .
H10 H 0.4986 0.2038 0.2358 0.084 Uiso 1 1 calc R . .
C11 C 0.4037(5) 0.4122(6) 0.2691(3) 0.0606(12) Uani 1 1 d . . .
H11 H 0.4048 0.3974 0.3183 0.073 Uiso 1 1 calc R . .
N6 N 0.0398(4) 0.6839(4) 0.27856(19) 0.0511(8) Uani 1 1 d . . .
N7 N 0.0306(4) 0.6703(4) 0.35053(19) 0.0490(8) Uani 1 1 d . . .
C12 C -0.0909(5) 0.6137(6) 0.2495(3) 0.0621(12) Uani 1 1 d . . .
H12 H -0.1198 0.6068 0.2003 0.075 Uiso 1 1 calc R . .
C13 C -0.1794(6) 0.5524(7) 0.2994(4) 0.0760(15) Uani 1 1 d . . .
H13 H -0.2748 0.4961 0.2909 0.091 Uiso 1 1 calc R . .
C14 C -0.1007(6) 0.5895(6) 0.3635(3) 0.0635(12) Uani 1 1 d . . .
H14 H -0.1314 0.5641 0.4082 0.076 Uiso 1 1 calc R . .
N8 N 0.2782(3) 0.7785(5) 0.36436(14) 0.0424(6) Uani 1 1 d . . .
C15 C 0.1578(5) 0.7281(5) 0.3970(2) 0.0473(9) Uani 1 1 d . . .
C16 C 0.1584(6) 0.7317(5) 0.4702(2) 0.0577(11) Uani 1 1 d . . .
H16 H 0.0712 0.6962 0.4924 0.069 Uiso 1 1 calc R . .
C17 C 0.2918(6) 0.7893(7) 0.5085(2) 0.0611(10) Uani 1 1 d . . .
H17 H 0.2959 0.7942 0.5582 0.073 Uiso 1 1 calc R . .
C18 C 0.4215(6) 0.8411(5) 0.4760(2) 0.0569(10) Uani 1 1 d . . .
H18 H 0.5139 0.8790 0.5024 0.068 Uiso 1 1 calc R . .
C19 C 0.4073(5) 0.8336(5) 0.4028(2) 0.0449(8) Uani 1 1 d . . .
N9 N 0.5265(4) 0.8811(4) 0.36109(18) 0.0473(7) Uani 1 1 d . . .
N10 N 0.4995(4) 0.8689(4) 0.28911(18) 0.0481(7) Uani 1 1 d . . .
C20 C 0.6731(5) 0.9402(5) 0.3813(3) 0.0594(11) Uani 1 1 d . . .
H20 H 0.7184 0.9587 0.4280 0.071 Uiso 1 1 calc R . .
C21 C 0.7417(6) 0.9673(6) 0.3214(3) 0.0635(12) Uani 1 1 d . . .
H21 H 0.8428 1.0098 0.3179 0.076 Uiso 1 1 calc R . .
C22 C 0.6310(5) 0.9191(5) 0.2657(3) 0.0528(10) Uani 1 1 d . . .
H22 H 0.6481 0.9221 0.2176 0.063 Uiso 1 1 calc R . .
B1 B 0.2042(6) 0.2212(6) 0.4243(3) 0.0579(12) Uani 1 1 d D . .
F1 F 0.3398(13) 0.1692(17) 0.3946(6) 0.062(4) Uiso 0.40 1 d PD A 1
F2 F 0.2259(13) 0.2074(13) 0.4950(4) 0.078(3) Uiso 0.40 1 d PD A 1
F3 F 0.188(2) 0.3806(14) 0.4064(9) 0.157(7) Uiso 0.40 1 d PD A 1
F4 F 0.0670(11) 0.1495(15) 0.3983(6) 0.075(3) Uiso 0.40 1 d PD A 1
F5 F 0.2962(9) 0.1557(9) 0.3790(4) 0.0530(19) Uiso 0.40 1 d PD A 2
F6 F 0.0451(8) 0.2168(11) 0.3916(4) 0.070(2) Uiso 0.40 1 d PD A 2
F7 F 0.2171(11) 0.1500(11) 0.4895(4) 0.059(2) Uiso 0.40 1 d PD A 2
F8 F 0.2359(8) 0.3881(7) 0.4280(4) 0.0473(15) Uiso 0.40 1 d PD A 2
F9 F 0.1803(17) 0.3690(12) 0.4418(7) 0.047(3) Uiso 0.20 1 d PD A 3
F10 F 0.095(2) 0.107(2) 0.4088(10) 0.084(7) Uiso 0.20 1 d PD A 3
F11 F 0.2719(14) 0.1606(15) 0.5007(5) 0.036(2) Uiso 0.20 1 d PD A 3
F12 F 0.340(2) 0.197(3) 0.3908(12) 0.072(10) Uiso 0.20 1 d PD A 3
B2 B 0.2654(7) 0.2407(6) -0.0713(3) 0.0693(15) Uani 1 1 d D . .
F13 F 0.3360(9) 0.2324(8) 0.0002(3) 0.080(3) Uani 0.80 1 d PD B .
F14 F 0.3224(16) 0.1043(12) -0.1023(6) 0.064(4) Uiso 0.40 1 d PD B 1
F15 F 0.1134(9) 0.2380(14) -0.0644(5) 0.074(3) Uiso 0.40 1 d PD B 1
F16 F 0.3253(18) 0.3749(12) -0.0979(6) 0.087(3) Uiso 0.40 1 d PD B 1
F17 F 0.3350(18) 0.144(2) -0.1154(8) 0.040(4) Uiso 0.20 1 d PD B 2
F18 F 0.1000(13) 0.182(2) -0.0714(9) 0.047(4) Uiso 0.20 1 d PD C 2
F19 F 0.252(3) 0.3895(14) -0.0998(8) 0.061(4) Uiso 0.20 1 d PD B 2
F20 F 0.1230(17) 0.297(3) -0.0857(11) 0.104(7) Uiso 0.20 1 d PD B 3
F21 F 0.289(2) 0.0911(17) -0.1004(10) 0.062(7) Uiso 0.20 1 d PD B 3
F22 F 0.380(2) 0.3472(19) -0.0970(8) 0.076(5) Uiso 0.20 1 d PD B 3
F23 F 0.112(2) 0.146(3) -0.0821(13) 0.096(10) Uiso 0.20 1 d PD D 4
F24 F 0.3474(19) 0.191(2) -0.1259(9) 0.072(6) Uiso 0.20 1 d PD B 4
F25 F 0.198(3) 0.3897(19) -0.0992(12) 0.097(8) Uiso 0.20 1 d PD B 4
F26 F 0.323(4) 0.242(4) -0.0095(11) 0.117(18) Uiso 0.20 1 d PD B 4

loop_
_atom_site_aniso_label
_atom_site_aniso_U_11
_atom_site_aniso_U_22
_atom_site_aniso_U_33
_atom_site_aniso_U_23
_atom_site_aniso_U_13
_atom_site_aniso_U_12
Zn1 0.0480(2) 0.0528(3) 0.0375(2) 0.0019(2) 0.00269(14) -0.0018(2)
N1 0.0497(17) 0.055(2) 0.0444(17) -0.0025(14) 0.0038(14) -0.0004(15)
N2 0.0487(17) 0.0468(18) 0.0415(16) 0.0030(13) 0.0030(13) 0.0014(14)
C1 0.056(2) 0.052(2) 0.058(2) -0.010(2) 0.0105(19) 0.0018(19)
C2 0.064(3) 0.058(3) 0.075(3) -0.003(2) 0.009(2) 0.014(2)
C3 0.058(3) 0.063(3) 0.059(2) 0.014(2) 0.002(2) 0.013(2)
N3 0.0425(13) 0.046(2) 0.0392(13) 0.0032(15) 0.0039(11) -0.0030(15)
C4 0.0408(18) 0.047(2) 0.0439(19) 0.0021(16) 0.0040(15) -0.0038(15)
C5 0.057(2) 0.058(3) 0.044(2) 0.0047(19) -0.0008(18) -0.0020(19)
C6 0.064(3) 0.076(4) 0.042(2) -0.0049(19) 0.0080(19) -0.011(2)
C7 0.058(2) 0.060(3) 0.052(2) -0.009(2) 0.0075(19) 0.000(2)
C8 0.0434(19) 0.045(2) 0.050(2) -0.0048(16) 0.0048(16) -0.0068(16)
N4 0.0468(17) 0.0475(19) 0.0547(19) -0.0036(15) 0.0080(15) 0.0000(14)
N5 0.0493(18) 0.0522(19) 0.0525(19) 0.0086(15) 0.0048(15) -0.0016(15)
C9 0.065(3) 0.045(2) 0.087(3) -0.004(2) 0.009(2) 0.005(2)
C10 0.069(3) 0.041(3) 0.097(3) 0.008(2) 0.000(2) 0.004(2)
C11 0.055(2) 0.055(3) 0.071(3) 0.016(2) 0.000(2) -0.008(2)
N6 0.0482(18) 0.055(2) 0.0489(18) 0.0024(15) 0.0012(15) -0.0016(15)
N7 0.0463(18) 0.0472(18) 0.0546(19) 0.0057(14) 0.0115(15) 0.0003(14)
C12 0.052(2) 0.057(3) 0.074(3) -0.007(2) -0.007(2) 0.001(2)
C13 0.048(3) 0.068(3) 0.111(5) -0.002(3) 0.004(3) -0.012(2)
C14 0.054(2) 0.058(3) 0.081(3) 0.003(2) 0.022(2) -0.007(2)
N8 0.0444(13) 0.0425(14) 0.0403(13) -0.0019(19) 0.0041(10) 0.001(2)
C15 0.051(2) 0.044(2) 0.047(2) 0.0051(15) 0.0106(16) 0.0069(15)
C16 0.066(3) 0.059(3) 0.052(2) 0.0105(18) 0.023(2) 0.0097(19)
C17 0.086(3) 0.059(3) 0.0391(17) 0.004(2) 0.0090(18) 0.007(3)
C18 0.062(2) 0.059(2) 0.047(2) -0.0029(18) -0.0058(19) 0.0067(19)
C19 0.0464(19) 0.0430(19) 0.0445(19) 0.0004(15) 0.0017(16) 0.0038(14)
N9 0.0441(16) 0.0448(18) 0.0523(18) -0.0019(14) 0.0018(14) -0.0019(13)
N10 0.0464(16) 0.0482(18) 0.0500(17) 0.0017(14) 0.0069(14) -0.0001(14)
C20 0.045(2) 0.054(3) 0.078(3) -0.006(2) -0.001(2) -0.0065(18)
C21 0.047(2) 0.057(3) 0.087(3) 0.003(2) 0.008(2) -0.006(2)
C22 0.051(2) 0.046(2) 0.064(3) 0.0061(19) 0.0187(19) -0.0014(17)
B1 0.063(3) 0.058(3) 0.054(3) -0.001(2) 0.013(2) 0.004(2)
B2 0.075(3) 0.065(4) 0.070(3) -0.008(3) 0.016(3) 0.008(3)
F13 0.108(5) 0.080(4) 0.052(2) -0.0149(18) 0.006(2) -0.006(2)

loop_
_atom_type_symbol
_atom_type_description
_atom_type_scat_dispersion_real
_atom_type_scat_dispersion_imag
_atom_type_scat_source
C C 0.0033 0.0016 'International Tables Vol C Tables 4.2.6.8 and 6.1.1.4'
H H 0.0000 0.0000 'International Tables Vol C Tables 4.2.6.8 and 6.1.1.4'
N N 0.0061 0.0033 'International Tables Vol C Tables 4.2.6.8 and 6.1.1.4'
Zn Zn 0.2839 1.4301 'International Tables Vol C Tables 4.2.6.8 and 6.1.1.4'
B B 0.0013 0.0007 'International Tables Vol C Tables 4.2.6.8 and 6.1.1.4'
F F 0.0171 0.0103 'International Tables Vol C Tables 4.2.6.8 and 6.1.1.4'

loop_
_geom_angle_atom_site_label_1
_geom_angle_atom_site_label_2
_geom_angle_atom_site_label_3
_geom_angle
_geom_angle_site_symmetry_1
_geom_angle_site_symmetry_3
_geom_angle_publ_flag
N3 Zn1 N8 173.69(16) . . ?
N3 Zn1 N6 107.61(13) . . ?
N8 Zn1 N6 74.54(13) . . ?
N3 Zn1 N1 74.35(14) . . ?
N8 Zn1 N1 111.57(15) . . ?
N6 Zn1 N1 95.54(13) . . ?
N3 Zn1 N5 74.07(15) . . ?
N8 Zn1 N5 100.11(15) . . ?
N6 Zn1 N5 91.09(14) . . ?
N1 Zn1 N5 148.27(13) . . ?
N3 Zn1 N10 103.30(13) . . ?
N8 Zn1 N10 74.25(12) . . ?
N6 Zn1 N10 148.77(13) . . ?
N1 Zn1 N10 96.91(14) . . ?
N5 Zn1 N10 93.17(13) . . ?
C1 N1 N2 105.0(4) . . ?
C1 N1 Zn1 141.4(3) . . ?
N2 N1 Zn1 113.4(3) . . ?
C3 N2 N1 111.9(4) . . ?
C3 N2 C4 129.2(4) . . ?
N1 N2 C4 118.8(3) . . ?
N1 C1 C2 111.1(4) . . ?
C3 C2 C1 105.0(4) . . ?
N2 C3 C2 107.1(4) . . ?
C8 N3 C4 119.0(3) . . ?
C8 N3 Zn1 120.6(3) . . ?
C4 N3 Zn1 120.3(3) . . ?
N3 C4 C5 122.4(4) . . ?
N3 C4 N2 113.2(3) . . ?
C5 C4 N2 124.4(4) . . ?
C6 C5 C4 117.3(4) . . ?
C5 C6 C7 121.2(4) . . ?
C8 C7 C6 116.8(4) . . ?
N3 C8 C7 123.2(4) . . ?
N3 C8 N4 113.4(3) . . ?
C7 C8 N4 123.4(4) . . ?
C9 N4 N5 111.8(4) . . ?
C9 N4 C8 130.3(4) . . ?
N5 N4 C8 117.9(3) . . ?
C11 N5 N4 104.2(4) . . ?
C11 N5 Zn1 141.9(3) . . ?
N4 N5 Zn1 113.8(3) . . ?
N4 C9 C10 106.4(5) . . ?
C11 C10 C9 105.9(4) . . ?
N5 C11 C10 111.7(5) . . ?
C12 N6 N7 103.8(4) . . ?
C12 N6 Zn1 141.9(4) . . ?
N7 N6 Zn1 113.7(2) . . ?
C14 N7 N6 111.0(4) . . ?
C14 N7 C15 130.9(4) . . ?
N6 N7 C15 117.9(3) . . ?
N6 C12 C13 112.4(5) . . ?
C14 C13 C12 106.0(4) . . ?
N7 C14 C13 106.8(5) . . ?
C15 N8 C19 119.3(3) . . ?
C15 N8 Zn1 120.1(2) . . ?
C19 N8 Zn1 120.5(3) . . ?
N8 C15 C16 122.9(4) . . ?
N8 C15 N7 113.6(3) . . ?
C16 C15 N7 123.5(4) . . ?
C17 C16 C15 116.8(4) . . ?
C16 C17 C18 121.9(4) . . ?
C19 C18 C17 116.4(4) . . ?
N8 C19 C18 122.8(4) . . ?
N8 C19 N9 113.1(3) . . ?
C18 C19 N9 124.2(4) . . ?
C20 N9 N10 111.1(4) . . ?
C20 N9 C19 129.8(4) . . ?
N10 N9 C19 119.2(3) . . ?
C22 N10 N9 104.9(3) . . ?
C22 N10 Zn1 142.2(3) . . ?
N9 N10 Zn1 112.9(2) . . ?
C21 C20 N9 107.0(4) . . ?
C20 C21 C22 105.6(4) . . ?
N10 C22 C21 111.5(4) . . ?
F9 B1 F10 128.3(11) . . ?
F2 B1 F4 110.0(7) . . ?
F5 B1 F7 113.5(6) . . ?
F9 B1 F12 114.3(11) . . ?
F10 B1 F12 112.1(12) . . ?
F2 B1 F3 109.1(9) . . ?
F4 B1 F3 106.9(9) . . ?
F2 B1 F1 110.2(8) . . ?
F4 B1 F1 114.7(8) . . ?
F3 B1 F1 105.7(9) . . ?
F5 B1 F6 107.4(6) . . ?
F7 B1 F6 111.1(6) . . ?
F5 B1 F8 108.7(6) . . ?
F7 B1 F8 113.3(6) . . ?
F6 B1 F8 102.1(6) . . ?
F9 B1 F11 97.5(7) . . ?
F10 B1 F11 97.7(9) . . ?
F12 B1 F11 97.7(11) . . ?
F26 B2 F24 122.3(15) . . ?
F15 B2 F16 119.1(8) . . ?
F15 B2 F14 112.9(8) . . ?
F16 B2 F14 110.3(8) . . ?
F19 B2 F17 108.1(13) . . ?
F19 B2 F18 110.3(14) . . ?
F17 B2 F18 106.4(14) . . ?
F20 B2 F13 119.3(10) . . ?
F15 B2 F13 102.7(6) . . ?
F19 B2 F13 115.7(9) . . ?
F16 B2 F13 104.3(7) . . ?
F14 B2 F13 106.0(6) . . ?
F17 B2 F13 106.9(11) . . ?
F18 B2 F13 108.9(13) . . ?
F21 B2 F13 103.1(10) . . ?
F22 B2 F13 99.3(10) . . ?
F20 B2 F22 110.5(12) . . ?
F20 B2 F21 115.4(11) . . ?
F22 B2 F21 107.5(10) . . ?
F24 B2 F23 104.5(11) . . ?
F25 B2 F23 94.4(12) . . ?
F26 B2 F23 110.3(15) . . ?
F24 B2 F25 105.3(12) . . ?
F26 B2 F25 115.9(16) . . ?

loop_
_geom_bond_atom_site_label_1
_geom_bond_atom_site_label_2
_geom_bond_distance
_geom_bond_site_symmetry_2
_geom_bond_publ_flag
Zn1 N3 2.096(3) . ?
Zn1 N8 2.106(3) . ?
Zn1 N6 2.157(4) . ?
Zn1 N1 2.182(4) . ?
Zn1 N5 2.183(4) . ?
Zn1 N10 2.195(3) . ?
N1 C1 1.320(6) . ?
N1 N2 1.356(5) . ?
N2 C3 1.341(5) . ?
N2 C4 1.408(5) . ?
C1 C2 1.404(7) . ?
C2 C3 1.364(7) . ?
N3 C8 1.334(6) . ?
N3 C4 1.334(5) . ?
C4 C5 1.389(6) . ?
C5 C6 1.379(7) . ?
C6 C7 1.388(7) . ?
C7 C8 1.380(6) . ?
C8 N4 1.408(5) . ?
N4 C9 1.346(6) . ?
N4 N5 1.365(5) . ?
N5 C11 1.340(6) . ?
C9 C10 1.377(8) . ?
C10 C11 1.372(8) . ?
N6 C12 1.326(6) . ?
N6 N7 1.381(5) . ?
N7 C14 1.355(6) . ?
N7 C15 1.405(5) . ?
C12 C13 1.374(8) . ?
C13 C14 1.359(8) . ?
N8 C15 1.323(5) . ?
N8 C19 1.333(5) . ?
C15 C16 1.390(6) . ?
C16 C17 1.367(7) . ?
C17 C18 1.391(7) . ?
C18 C19 1.383(6) . ?
C19 N9 1.410(5) . ?
N9 C20 1.358(5) . ?
N9 N10 1.363(5) . ?
N10 C22 1.317(6) . ?
C20 C21 1.352(8) . ?
C21 C22 1.396(7) . ?
B1 F9 1.324(10) . ?
B1 F2 1.339(9) . ?
B1 F5 1.345(8) . ?
B1 F10 1.354(13) . ?
B1 F4 1.358(10) . ?
B1 F7 1.371(9) . ?
B1 F12 1.390(13) . ?
B1 F3 1.403(12) . ?
B1 F1 1.408(9) . ?
B1 F6 1.424(9) . ?
B1 F8 1.448(8) . ?
B1 F11 1.586(10) . ?
B2 F26 1.221(19) . ?
B2 F20 1.302(13) . ?
B2 F15 1.311(9) . ?
B2 F17 1.354(11) . ?
B2 F16 1.370(10) . ?
B2 F24 1.377(13) . ?
B2 F19 1.378(12) . ?
B2 F14 1.412(10) . ?
B2 F21 1.412(12) . ?
B2 F13 1.423(8) . ?
B2 F22 1.453(13) . ?
B2 F25 1.467(14) . ?
B2 F18 1.490(12) . ?
B2 F23 1.541(16) . ?
